data_1558147
loop_
_publ_author_name
'Manna, Amit Kumar'
'Chowdhury, Shubhamoy'
'Patra, Goutam K.'

_publ_section_title
;
 Combined experimental and theoretical studies on a phenyl
 thiadiazole-based novel turn-on fluorescent colorimetric Schiff base
 chemosensor for the selective and sensitive detection of Al3+
;
_journal_issue 26
_journal_name_full 'New Journal of Chemistry'
_journal_page_first 10819
_journal_page_last 10832
_journal_paper_doi 10.1039/D0NJ01954B
_journal_volume 44
_journal_year 2020
_chemical_formula_moiety 'C8 H7 N3 S'
_chemical_formula_sum 'C8 H7 N3 S'
_chemical_formula_weight 177.23
_space_group_crystal_system monoclinic
_space_group_IT_number 14
_space_group_name_Hall '-P 2ybc'
_space_group_name_H-M_alt 'P 1 21/c 1'
_symmetry_Int_Tables_number 14
_atom_sites_solution_primary iterative
_audit_creation_date 2020-03-18
_audit_creation_method
;
Olex2 1.2
(compiled 2018.05.29 svn.r3508 for OlexSys, GUI svn.r5506)
;
_audit_update_record
;
2020-03-30 deposited with the CCDC.	2020-05-28 downloaded from the CCDC.
;
_cell_angle_alpha 90
_cell_angle_beta 115.098(15)
_cell_angle_gamma 90
_cell_formula_units_Z 4
_cell_length_a 11.1251(14)
_cell_length_b 7.5242(7)
_cell_length_c 11.1940(12)
_cell_volume 848.55(19)
_computing_molecular_graphics 'Olex2 (Dolomanov et al., 2009)'
_computing_publication_material 'Olex2 (Dolomanov et al., 2009)'
_computing_structure_refinement 'olex2.refine (Bourhis et al., 2015)'
_computing_structure_solution 'olex2.solve (Bourhis et al., 2015)'
_diffrn_measured_fraction_theta_full 1.0000
_diffrn_measured_fraction_theta_max 1.0000
_diffrn_radiation_type 'Mo K\a'
_diffrn_radiation_wavelength 0.71073
_diffrn_reflns_av_R_equivalents 0.0188
_diffrn_reflns_av_unetI/netI 0.0304
_diffrn_reflns_limit_h_max 14
_diffrn_reflns_limit_h_min -14
_diffrn_reflns_limit_k_max 10
_diffrn_reflns_limit_k_min -8
_diffrn_reflns_limit_l_max 13
_diffrn_reflns_limit_l_min -15
_diffrn_reflns_number 4133
_diffrn_reflns_theta_full 26.0000
_diffrn_reflns_theta_max 26.36
_diffrn_reflns_theta_min 2.02
_exptl_absorpt_coefficient_mu 0.324
_exptl_crystal_density_diffrn 1.3872
_exptl_crystal_F_000 368.5942
_refine_diff_density_max 0.3180
_refine_diff_density_min -0.2835
_refine_diff_density_rms 0.0548
_refine_ls_d_res_high 0.8003
_refine_ls_d_res_low 10.0747
_refine_ls_goodness_of_fit_ref 1.0017
_refine_ls_hydrogen_treatment constr
_refine_ls_matrix_type full
_refine_ls_number_constraints 13
_refine_ls_number_parameters 110
_refine_ls_number_reflns 1730
_refine_ls_number_restraints 0
_refine_ls_restrained_S_all 1.0017
_refine_ls_R_factor_all 0.0548
_refine_ls_R_factor_gt 0.0385
_refine_ls_shift/su_max 0.9598
_refine_ls_shift/su_mean 0.0351
_refine_ls_structure_factor_coef Fsqd
_refine_ls_weighting_details 'w=1/[\s^2^(Fo^2^)+(0.0538P)^2^+0.2220P] where P=(Fo^2^+2Fc^2^)/3'
_refine_ls_weighting_scheme calc
_refine_ls_wR_factor_gt 0.0982
_refine_ls_wR_factor_ref 0.1084
_reflns_Friedel_coverage 0.0
_reflns_limit_h_max 12
_reflns_limit_h_min -13
_reflns_limit_k_max 9
_reflns_limit_k_min 0
_reflns_limit_l_max 13
_reflns_limit_l_min 0
_reflns_number_gt 1346
_reflns_number_total 1730
_reflns_threshold_expression I>=2u(I)
_cod_data_source_file d0nj01954b2.cif
_cod_data_source_block AM_20_1
_cod_depositor_comments
;Adding full bibliography for 1558147.cif.

 Adding full bibliography for 1558147.cif.
;
_cod_database_code 1558147
_olex2_refinement_description
;
1. Fixed Uiso
 At 1.2 times of:
  All C(H) groups, All N(H,H) groups
2.a Rotating group:
 N004(H00d,H00e)
2.b Aromatic/amide H refined with riding coordinates:
 C009(H009), C00B(H00B), C00A(H00A), C00C(H00C), C008(H008)
;
_olex2_submission_special_instructions 'No special instructions were received'

loop_
_space_group_symop_id
_space_group_symop_operation_xyz
1 x,y,z
2 -x,y+1/2,-z+1/2
3 -x,-y,-z
4 x,-y-1/2,z-1/2

loop_
_atom_site_label
_atom_site_type_symbol
_atom_site_fract_x
_atom_site_fract_y
_atom_site_fract_z
_atom_site_U_iso_or_equiv
_atom_site_adp_type
_atom_site_occupancy
_atom_site_refinement_flags_posn
S001 S 0.31810(5) 0.40250(7) 0.55316(5) 0.0533(2) Uani 1.000000 .
N002 N 0.36216(17) 0.3516(2) 0.35016(16) 0.0530(5) Uani 1.000000 .
N003 N 0.42337(18) 0.2113(2) 0.43323(17) 0.0568(5) Uani 1.000000 .
C00A C 0.0798(3) 0.9072(4) 0.1904(3) 0.0883(9) Uani 1.000000 .
C00B C 0.0837(3) 0.7566(4) 0.1234(3) 0.0861(9) Uani 1.000000 .
C00C C 0.1518(3) 0.9163(3) 0.3251(3) 0.0850(9) Uani 1.000000 .
N004 N 0.4609(2) 0.1016(3) 0.64167(18) 0.0731(6) Uani 1.000000 .
C005 C 0.30393(19) 0.4621(3) 0.39722(18) 0.0458(5) Uani 1.000000 .
C006 C 0.2293(2) 0.6188(3) 0.3262(2) 0.0508(5) Uani 1.000000 .
C007 C 0.4086(2) 0.2198(3) 0.54305(19) 0.0514(5) Uani 1.000000 .
C008 C 0.2255(2) 0.7719(3) 0.3926(3) 0.0683(6) Uani 1.000000 .
C009 C 0.1574(3) 0.6132(3) 0.1901(2) 0.0683(7) Uani 1.000000 .
H009 H 0.1594(3) 0.5113(3) 0.1439(2) 0.0820(8) Uiso 1.000000 R
H00B H 0.0360(3) 0.7517(4) 0.0322(3) 0.1034(10) Uiso 1.000000 R
H00A H 0.0284(3) 1.0035(4) 0.1449(3) 0.1059(11) Uiso 1.000000 R
H00C H 0.1507(3) 1.0195(3) 0.3704(3) 0.1020(10) Uiso 1.000000 R
H008 H 0.2732(2) 0.7775(3) 0.4837(3) 0.0819(8) Uiso 1.000000 R
H00d H 0.4137(11) 0.0972(19) 0.6856(12) 0.0877(7) Uiso 1.000000 GR
H00e H 0.4604(18) -0.0006(6) 0.6071(2) 0.0877(7) Uiso 1.000000 GR

loop_
_atom_site_aniso_label
_atom_site_aniso_U_11
_atom_site_aniso_U_22
_atom_site_aniso_U_33
_atom_site_aniso_U_12
_atom_site_aniso_U_13
_atom_site_aniso_U_23
S001 0.0649(4) 0.0656(4) 0.0398(3) 0.0118(3) 0.0321(3) 0.0011(2)
N002 0.0670(11) 0.0617(10) 0.0410(9) 0.0096(9) 0.0333(9) 0.0078(8)
N003 0.0774(11) 0.0637(11) 0.0447(9) 0.0179(9) 0.0409(9) 0.0093(8)
C00A 0.0817(18) 0.092(2) 0.107(2) 0.0317(15) 0.0553(19) 0.0490(18)
C00B 0.0892(18) 0.108(2) 0.0661(16) 0.0247(17) 0.0375(15) 0.0334(16)
C00C 0.0845(18) 0.0665(17) 0.113(3) 0.0191(13) 0.0509(19) 0.0083(15)
N004 0.1068(16) 0.0818(14) 0.0518(11) 0.0340(12) 0.0541(12) 0.0198(10)
C005 0.0500(10) 0.0559(11) 0.0392(10) 0.0006(9) 0.0265(9) 0.0011(9)
C006 0.0506(11) 0.0604(12) 0.0512(11) 0.0024(9) 0.0310(10) 0.0078(10)
C007 0.0603(11) 0.0623(12) 0.0419(10) 0.0092(10) 0.0318(9) 0.0043(9)
C008 0.0670(14) 0.0692(15) 0.0699(15) 0.0091(12) 0.0303(12) -0.0010(12)
C009 0.0772(15) 0.0797(16) 0.0511(13) 0.0114(13) 0.0300(12) 0.0119(11)

loop_
_atom_type_symbol
_atom_type_scat_dispersion_real
_atom_type_scat_dispersion_imag
_atom_type_scat_Cromer_Mann_a1
_atom_type_scat_Cromer_Mann_a2
_atom_type_scat_Cromer_Mann_a3
_atom_type_scat_Cromer_Mann_a4
_atom_type_scat_Cromer_Mann_b1
_atom_type_scat_Cromer_Mann_b2
_atom_type_scat_Cromer_Mann_b3
_atom_type_scat_Cromer_Mann_b4
_atom_type_scat_Cromer_Mann_c
_atom_type_scat_source
_atom_type_scat_dispersion_source
H 0.00000 0.00000 0.49300 0.32291 0.14019 0.04081 10.51090 26.12570 3.14236 57.79970 0.0030380000826 'International Tables Volume C Table 6.1.1.4 (pp. 500-502)' 'Henke, Gullikson and Davis, At. Data and Nucl. Data Tables, 1993, 54, 2'
C 0.00347 0.00161 2.31000 1.02000 1.58860 0.86500 20.84390 10.20750 0.56870 51.65120 0.215599998832 'International Tables Volume C Table 6.1.1.4 (pp. 500-502)' 'Henke, Gullikson and Davis, At. Data and Nucl. Data Tables, 1993, 54, 2'
S 0.12424 0.12443 6.90530 5.20340 1.43790 1.58630 1.46790 22.21510 0.25360 56.17200 0.866900026798 'International Tables Volume C Table 6.1.1.4 (pp. 500-502)' 'Henke, Gullikson and Davis, At. Data and Nucl. Data Tables, 1993, 54, 2'
N 0.00653 0.00323 12.21260 3.13220 2.01250 1.16630 0.00570 9.89330 28.99750 0.58260 -11.5290002823 'International Tables Volume C Table 6.1.1.4 (pp. 500-502)' 'Henke, Gullikson and Davis, At. Data and Nucl. Data Tables, 1993, 54, 2'

loop_
_geom_angle_atom_site_label_1
_geom_angle_atom_site_label_2
_geom_angle_atom_site_label_3
_geom_angle
_geom_angle_site_symmetry_1
_geom_angle_site_symmetry_3
_geom_angle_publ_flag
C007 S001 C005 86.96(9) . . ?
C005 N002 N003 113.93(16) . . ?
C007 N003 N002 111.90(16) . . ?
C00C C00A C00B 120.2(2) . . ?
H00A C00A C00B 119.92(17) . . ?
H00A C00A C00C 119.92(17) . . ?
C009 C00B C00A 120.2(3) . . ?
H00B C00B C00A 119.88(17) . . ?
H00B C00B C009 119.88(17) . . ?
C008 C00C C00A 119.7(3) . . ?
H00C C00C C00A 120.15(17) . . ?
H00C C00C C008 120.15(18) . . ?
H00d N004 C007 109.9 . . ?
H00e N004 C007 107.7 . . ?
H00e N004 H00d 109.5 . . ?
N002 C005 S001 113.19(15) . . ?
C006 C005 S001 122.63(15) . . ?
C006 C005 N002 124.15(18) . . ?
C008 C006 C005 121.2(2) . . ?
C009 C006 C005 120.0(2) . . ?
C009 C006 C008 118.7(2) . . ?
N003 C007 S001 114.02(15) . . ?
N004 C007 S001 122.13(15) . . ?
N004 C007 N003 123.83(19) . . ?
C006 C008 C00C 120.7(3) . . ?
H008 C008 C00C 119.67(18) . . ?
H008 C008 C006 119.67(14) . . ?
C006 C009 C00B 120.5(3) . . ?
H009 C009 C00B 119.75(17) . . ?
H009 C009 C006 119.75(14) . . ?

loop_
_geom_bond_atom_site_label_1
_geom_bond_atom_site_label_2
_geom_bond_distance
_geom_bond_site_symmetry_2
_geom_bond_publ_flag
S001 C005 1.7433(19) . ?
S001 C007 1.736(2) . ?
N002 N003 1.380(2) . ?
N002 C005 1.295(3) . ?
N003 C007 1.309(2) . ?
C00A C00B 1.370(4) . ?
C00A C00C 1.377(4) . ?
C00A H00A 0.9300 . ?
C00B C009 1.369(3) . ?
C00B H00B 0.9300 . ?
C00C C008 1.378(3) . ?
C00C H00C 0.9300 . ?
N004 C007 1.343(3) . ?
N004 H00d 0.8600 . ?
N004 H00e 0.8600 . ?
C005 C006 1.467(3) . ?
C006 C008 1.381(3) . ?
C006 C009 1.389(3) . ?
C008 H008 0.9300 . ?
C009 H009 0.9300 . ?
